data_7029638
loop_
_publ_author_name
'Wang, Qing-Lun'
'Zhang, Yuan-Zhu'
'Southerland, Heather'
'Prosvirin, Andrey V.'
'Zhao, Hanhua'
'Dunbar, Kim R.'

_publ_section_title
;
 Variations in topology and magnetic properties of hepta- and
 octacyanometallates of molybdenum with manganese(ii).
;
_journal_issue 18
_journal_name_full 'Dalton transactions (Cambridge, England : 2003)'
_journal_page_first 6802
_journal_page_last 6810
_journal_paper_doi 10.1039/c3dt53485e
_journal_volume 43
_journal_year 2014
_chemical_formula_sum 'C19 H22 Mn Mo0.5 N9 O5.5'
_chemical_formula_weight 567.37
_chemical_name_systematic
; 
 ? 
;
_space_group_IT_number 15
_symmetry_cell_setting monoclinic
_symmetry_space_group_name_Hall '-C 2yc'
_symmetry_space_group_name_H-M 'C 1 2/c 1'
_atom_sites_solution_hydrogens geom
_atom_sites_solution_primary direct
_atom_sites_solution_secondary difmap
_audit_creation_method SHELXL-97
_cell_angle_alpha 90.00
_cell_angle_beta 104.91(3)
_cell_angle_gamma 90.00
_cell_formula_units_Z 8
_cell_length_a 16.957(3)
_cell_length_b 14.646(3)
_cell_length_c 22.159(4)
_cell_measurement_temperature 293(2)
_cell_volume 5317.9(19)
_computing_cell_refinement 'Bruker XSCANS'
_computing_data_collection 'Bruker XSCANS'
_computing_data_reduction 'Bruker SHELXTL'
_computing_molecular_graphics 'Bruker SHELXTL'
_computing_publication_material 'Bruker SHELXTL'
_computing_structure_refinement 'SHELXL-97 (Sheldrick, 1997)'
_computing_structure_solution 'SHELXS-97 (Sheldrick, 1990)'
_diffrn_ambient_temperature 293(2)
_diffrn_measured_fraction_theta_full 0.996
_diffrn_measured_fraction_theta_max 0.996
_diffrn_measurement_device_type 'Bruker P4'
_diffrn_measurement_method '\w scans'
_diffrn_radiation_monochromator graphite
_diffrn_radiation_source 'fine-focus sealed tube'
_diffrn_radiation_type MoK\a
_diffrn_radiation_wavelength 0.71073
_diffrn_reflns_av_R_equivalents 0.0338
_diffrn_reflns_av_sigmaI/netI 0.0228
_diffrn_reflns_limit_h_max 19
_diffrn_reflns_limit_h_min -19
_diffrn_reflns_limit_k_max 16
_diffrn_reflns_limit_k_min -16
_diffrn_reflns_limit_l_max 25
_diffrn_reflns_limit_l_min -25
_diffrn_reflns_number 23275
_diffrn_reflns_theta_full 24.16
_diffrn_reflns_theta_max 24.16
_diffrn_reflns_theta_min 1.86
_exptl_absorpt_coefficient_mu 0.768
_exptl_absorpt_correction_T_max 0.9271
_exptl_absorpt_correction_T_min 0.8741
_exptl_absorpt_correction_type none
_exptl_crystal_density_diffrn 1.417
_exptl_crystal_density_method 'not measured'
_exptl_crystal_F_000 2312
_exptl_crystal_size_max 0.18
_exptl_crystal_size_mid 0.15
_exptl_crystal_size_min 0.10
_refine_diff_density_max 1.558
_refine_diff_density_min -0.438
_refine_diff_density_rms 0.104
_refine_ls_extinction_method none
_refine_ls_goodness_of_fit_ref 1.101
_refine_ls_hydrogen_treatment mixed
_refine_ls_matrix_type full
_refine_ls_number_parameters 320
_refine_ls_number_reflns 4232
_refine_ls_number_restraints 0
_refine_ls_restrained_S_all 1.101
_refine_ls_R_factor_all 0.0411
_refine_ls_R_factor_gt 0.0380
_refine_ls_shift/su_max 0.000
_refine_ls_shift/su_mean 0.000
_refine_ls_structure_factor_coef Fsqd
_refine_ls_weighting_details 'calc w=1/[\s^2^(Fo^2^)+(0.0690P)^2^+21.6140P] where P=(Fo^2^+2Fc^2^)/3'
_refine_ls_weighting_scheme calc
_refine_ls_wR_factor_gt 0.1199
_refine_ls_wR_factor_ref 0.1239
_reflns_number_gt 3889
_reflns_number_total 4232
_reflns_threshold_expression >2sigma(I)
_cod_data_source_file c3dt53485e2.cif
_cod_data_source_block q141
_cod_depositor_comments
;
The following automatic conversions were performed:

'_symmetry_cell_setting' value 'Monoclinic' changed to 'monoclinic'
according to
/usr/data/users/saulius/crontab/automatic-downloads/rss-feeds/RSC/lib/dictionaries/cif_core.dic
dictionary named 'cif_core.dic' version 2.4.2 from 2011-04-26.

Automatic conversion script
Id: cif_fix_values 2281 2013-09-26 08:29:07Z andrius 
;
_cod_original_cell_volume 5318.0(18)
_cod_original_sg_symbol_H-M C2/c
_cod_original_formula_sum 'C19 H22 Mn Mo0.50 N9 O5.50'
_cod_database_code 7029638

loop_
_symmetry_equiv_pos_as_xyz
'x, y, z'
'-x, y, -z+1/2'
'x+1/2, y+1/2, z'
'-x+1/2, y+1/2, -z+1/2'
'-x, -y, -z'
'x, -y, z-1/2'
'-x+1/2, -y+1/2, -z'
'x+1/2, -y+1/2, z-1/2'

loop_
_atom_site_label
_atom_site_type_symbol
_atom_site_fract_x
_atom_site_fract_y
_atom_site_fract_z
_atom_site_U_iso_or_equiv
_atom_site_adp_type
_atom_site_occupancy
_atom_site_symmetry_multiplicity
_atom_site_calc_flag
_atom_site_refinement_flags
Mo1 Mo 0.0000 0.24404(3) 0.2500 0.01496(15) Uani 1 2 d S
Mn1 Mn 0.29307(3) 0.08570(3) 0.35213(2) 0.01919(17) Uani 1 1 d .
N5 N 0.34656(17) 0.1662(2) 0.43947(13) 0.0224(6) Uani 1 1 d .
O1 O 0.40655(17) -0.00474(19) 0.38603(15) 0.0413(7) Uani 1 1 d .
H1 H 0.3948 -0.0579 0.3759 0.062 Uiso 1 1 calc R
N1 N 0.18700(19) 0.1768(2) 0.31971(14) 0.0268(7) Uani 1 1 d .
N9 N 0.37987(18) 0.1958(2) 0.33287(15) 0.0268(7) Uani 1 1 d .
N8 N 0.24697(18) 0.0299(2) 0.43351(14) 0.0275(7) Uani 1 1 d .
N3 N 0.0981(2) 0.3060(2) 0.14514(15) 0.0332(8) Uani 1 1 d .
N7 N 0.1992(2) -0.0290(2) 0.31298(16) 0.0378(8) Uani 1 1 d .
N6 N 0.3051(2) 0.0613(2) 0.25167(15) 0.0325(7) Uani 1 1 d .
N2 N 0.0164(2) 0.0626(2) 0.16441(14) 0.0284(7) Uani 1 1 d .
C5 C 0.3982(2) 0.2349(2) 0.43803(18) 0.0275(8) Uani 1 1 d .
C1 C 0.1221(2) 0.2015(2) 0.29605(15) 0.0207(7) Uani 1 1 d .
C3 C 0.0624(2) 0.2855(2) 0.18088(16) 0.0227(7) Uani 1 1 d .
C2 C 0.0119(2) 0.1265(2) 0.19378(15) 0.0205(7) Uani 1 1 d .
C4 C 0.0671(2) 0.3627(2) 0.29404(16) 0.0233(8) Uani 1 1 d .
C10 C 0.2669(2) 0.0684(3) 0.48702(17) 0.0293(9) Uani 1 1 d .
C12 C 0.1907(2) -0.0478(3) 0.4199(2) 0.0365(10) Uani 1 1 d .
H12A H 0.1350 -0.0267 0.4137 0.044 Uiso 1 1 calc R
H12B H 0.2027 -0.0901 0.4547 0.044 Uiso 1 1 calc R
N4 N 0.1014(2) 0.4272(2) 0.31553(16) 0.0324(8) Uani 1 1 d .
C18 C 0.4197(2) 0.2463(2) 0.3771(2) 0.0304(9) Uani 1 1 d .
C9 C 0.3236(2) 0.1483(3) 0.49163(17) 0.0279(8) Uani 1 1 d .
C16 C 0.3193(3) 0.1511(3) 0.22626(19) 0.0416(11) Uani 1 1 d .
H16A H 0.2719 0.1898 0.2223 0.050 Uiso 1 1 calc R
H16B H 0.3289 0.1437 0.1852 0.050 Uiso 1 1 calc R
C13 C 0.2003(3) -0.0954(3) 0.3614(2) 0.0444(11) Uani 1 1 d .
H13A H 0.2514 -0.1288 0.3707 0.053 Uiso 1 1 calc R
H13B H 0.1561 -0.1387 0.3471 0.053 Uiso 1 1 calc R
C8 C 0.3507(3) 0.2006(3) 0.54536(19) 0.0411(11) Uani 1 1 d .
H8 H 0.3337 0.1879 0.5812 0.049 Uiso 1 1 calc R
C7 C 0.4031(3) 0.2712(3) 0.5442(2) 0.0506(13) Uani 1 1 d .
H7 H 0.4217 0.3073 0.5795 0.061 Uiso 1 1 calc R
C14 C 0.2139(3) -0.0650(3) 0.2548(2) 0.0439(11) Uani 1 1 d .
H14A H 0.1663 -0.0982 0.2315 0.053 Uiso 1 1 calc R
H14B H 0.2600 -0.1065 0.2643 0.053 Uiso 1 1 calc R
C17 C 0.3933(3) 0.1944(3) 0.2705(2) 0.0378(10) Uani 1 1 d .
H17A H 0.4420 0.1594 0.2707 0.045 Uiso 1 1 calc R
H17B H 0.4008 0.2561 0.2571 0.045 Uiso 1 1 calc R
C15 C 0.2312(3) 0.0145(3) 0.21639(19) 0.0433(11) Uani 1 1 d .
H15A H 0.2389 -0.0076 0.1770 0.052 Uiso 1 1 calc R
H15B H 0.1854 0.0565 0.2075 0.052 Uiso 1 1 calc R
C19 C 0.4862(3) 0.3130(3) 0.3745(3) 0.0484(12) Uani 1 1 d .
H19A H 0.4984 0.3086 0.3346 0.073 Uiso 1 1 calc R
H19B H 0.5343 0.2990 0.4069 0.073 Uiso 1 1 calc R
H19C H 0.4684 0.3738 0.3802 0.073 Uiso 1 1 calc R
C6 C 0.4287(3) 0.2893(3) 0.4906(2) 0.0435(11) Uani 1 1 d .
H6 H 0.4651 0.3364 0.4898 0.052 Uiso 1 1 calc R
C11 C 0.2396(3) 0.0397(4) 0.5431(2) 0.0478(12) Uani 1 1 d .
H11A H 0.2116 0.0895 0.5568 0.072 Uiso 1 1 calc R
H11B H 0.2862 0.0228 0.5760 0.072 Uiso 1 1 calc R
H11C H 0.2033 -0.0115 0.5325 0.072 Uiso 1 1 calc R
O2 O 0.05963(17) 0.04292(19) 0.04801(12) 0.0358(7) Uani 1 1 d .
O3 O 0.15748(18) 0.2039(2) 0.05175(13) 0.0375(7) Uani 1 1 d .
O5 O 0.6721(2) 0.1932(3) 0.44647(16) 0.0553(9) Uani 1 1 d .
O4 O 0.0543(2) 0.5795(2) 0.3747(2) 0.0701(12) Uani 1 1 d .
O6 O 0.0000 0.9148(4) 0.2500 0.0680(15) Uani 1 2 d S

loop_
_atom_site_aniso_label
_atom_site_aniso_U_11
_atom_site_aniso_U_22
_atom_site_aniso_U_33
_atom_site_aniso_U_23
_atom_site_aniso_U_13
_atom_site_aniso_U_12
Mo1 0.0148(2) 0.0153(2) 0.0152(2) 0.000 0.00458(17) 0.000
Mn1 0.0175(3) 0.0202(3) 0.0201(3) -0.0010(2) 0.0050(2) -0.0015(2)
N5 0.0176(14) 0.0224(15) 0.0251(16) -0.0018(12) 0.0018(12) 0.0016(12)
O1 0.0344(16) 0.0249(15) 0.063(2) -0.0062(14) 0.0100(14) 0.0070(12)
N1 0.0215(17) 0.0306(17) 0.0270(16) 0.0001(13) 0.0038(13) 0.0030(13)
N9 0.0241(16) 0.0242(16) 0.0359(17) 0.0052(14) 0.0149(14) 0.0024(13)
N8 0.0238(16) 0.0296(17) 0.0280(17) 0.0066(14) 0.0049(13) -0.0036(13)
N3 0.0397(19) 0.0305(18) 0.0349(18) 0.0005(14) 0.0197(16) -0.0038(15)
N7 0.040(2) 0.0350(19) 0.0378(19) -0.0097(15) 0.0100(16) -0.0124(16)
N6 0.0336(18) 0.0400(19) 0.0250(16) -0.0051(14) 0.0096(14) 0.0007(15)
N2 0.0355(18) 0.0253(17) 0.0253(16) -0.0037(14) 0.0096(14) 0.0000(14)
C5 0.0211(19) 0.0221(19) 0.035(2) 0.0000(15) -0.0013(16) 0.0031(15)
C1 0.0223(19) 0.0217(18) 0.0191(17) -0.0021(14) 0.0073(15) -0.0019(15)
C3 0.0258(18) 0.0199(18) 0.0231(18) 0.0002(14) 0.0078(16) -0.0001(15)
C2 0.0188(17) 0.0233(19) 0.0196(17) 0.0035(15) 0.0054(14) 0.0004(14)
C4 0.0248(19) 0.0226(19) 0.0226(18) -0.0003(15) 0.0065(15) 0.0011(16)
C10 0.0221(19) 0.041(2) 0.024(2) 0.0086(17) 0.0050(15) 0.0053(16)
C12 0.030(2) 0.038(2) 0.040(2) 0.0119(19) 0.0071(18) -0.0107(18)
N4 0.0353(19) 0.0274(18) 0.0344(18) -0.0049(14) 0.0087(15) -0.0064(15)
C18 0.0192(19) 0.0184(19) 0.053(3) 0.0051(17) 0.0085(18) 0.0009(14)
C9 0.0265(19) 0.033(2) 0.0215(18) 0.0002(16) 0.0004(15) 0.0074(16)
C16 0.049(3) 0.053(3) 0.030(2) 0.0081(19) 0.024(2) 0.012(2)
C13 0.038(2) 0.034(2) 0.059(3) -0.001(2) 0.008(2) -0.0147(19)
C8 0.054(3) 0.041(3) 0.023(2) -0.0028(17) -0.0008(18) 0.006(2)
C7 0.068(3) 0.042(3) 0.028(2) -0.0102(19) -0.014(2) 0.004(2)
C14 0.038(2) 0.048(3) 0.042(2) -0.026(2) 0.005(2) -0.010(2)
C17 0.041(2) 0.037(2) 0.045(2) 0.0085(19) 0.029(2) 0.0032(19)
C15 0.039(2) 0.062(3) 0.028(2) -0.019(2) 0.0077(18) 0.002(2)
C19 0.034(2) 0.035(2) 0.076(3) 0.008(2) 0.015(2) -0.0131(19)
C6 0.041(2) 0.026(2) 0.052(3) -0.0053(19) -0.010(2) -0.0044(18)
C11 0.043(3) 0.072(3) 0.033(2) 0.010(2) 0.017(2) 0.000(2)
O2 0.0386(16) 0.0380(16) 0.0313(15) -0.0042(12) 0.0099(12) 0.0062(13)
O3 0.0435(17) 0.0370(16) 0.0372(16) -0.0036(13) 0.0199(13) -0.0019(13)
O5 0.0483(19) 0.067(2) 0.0505(19) -0.0176(17) 0.0119(16) -0.0016(17)
O4 0.047(2) 0.052(2) 0.119(3) -0.033(2) 0.034(2) -0.0050(16)
O6 0.091(4) 0.050(3) 0.070(4) 0.000 0.034(3) 0.000

loop_
_atom_type_symbol
_atom_type_description
_atom_type_scat_dispersion_real
_atom_type_scat_dispersion_imag
_atom_type_scat_source
C C 0.0033 0.0016 'International Tables Vol C Tables 4.2.6.8 and 6.1.1.4'
H H 0.0000 0.0000 'International Tables Vol C Tables 4.2.6.8 and 6.1.1.4'
N N 0.0061 0.0033 'International Tables Vol C Tables 4.2.6.8 and 6.1.1.4'
O O 0.0106 0.0060 'International Tables Vol C Tables 4.2.6.8 and 6.1.1.4'
Mn Mn 0.3368 0.7283 'International Tables Vol C Tables 4.2.6.8 and 6.1.1.4'
Mo Mo -1.6832 0.6857 'International Tables Vol C Tables 4.2.6.8 and 6.1.1.4'

loop_
_geom_angle_atom_site_label_1
_geom_angle_atom_site_label_2
_geom_angle_atom_site_label_3
_geom_angle
_geom_angle_site_symmetry_1
_geom_angle_site_symmetry_3
C1 Mo1 C1 146.37(18) 2 .
C1 Mo1 C3 80.25(13) 2 2
C1 Mo1 C3 109.40(13) . 2
C1 Mo1 C3 109.40(13) 2 .
C1 Mo1 C3 80.25(13) . .
C3 Mo1 C3 147.32(19) 2 .
C1 Mo1 C2 73.60(12) 2 .
C1 Mo1 C2 79.77(12) . .
C3 Mo1 C2 140.07(13) 2 .
C3 Mo1 C2 71.37(13) . .
C1 Mo1 C2 79.77(12) 2 2
C1 Mo1 C2 73.60(12) . 2
C3 Mo1 C2 71.37(13) 2 2
C3 Mo1 C2 140.07(13) . 2
C2 Mo1 C2 74.64(17) . 2
C1 Mo1 C4 140.84(13) 2 .
C1 Mo1 C4 71.85(13) . .
C3 Mo1 C4 75.60(13) 2 .
C3 Mo1 C4 78.32(13) . .
C2 Mo1 C4 141.37(13) . .
C2 Mo1 C4 119.62(13) 2 .
C1 Mo1 C4 71.85(13) 2 2
C1 Mo1 C4 140.84(13) . 2
C3 Mo1 C4 78.32(13) 2 2
C3 Mo1 C4 75.60(13) . 2
C2 Mo1 C4 119.62(13) . 2
C2 Mo1 C4 141.37(13) 2 2
C4 Mo1 C4 73.38(18) . 2
N1 Mn1 N5 94.46(11) . .
N1 Mn1 N8 93.29(11) . .
N5 Mn1 N8 69.73(11) . .
N1 Mn1 N9 91.29(11) . .
N5 Mn1 N9 69.87(11) . .
N8 Mn1 N9 139.56(12) . .
N1 Mn1 O1 177.95(11) . .
N5 Mn1 O1 84.39(11) . .
N8 Mn1 O1 87.92(12) . .
N9 Mn1 O1 86.71(11) . .
N1 Mn1 N6 92.65(12) . .
N5 Mn1 N6 142.45(12) . .
N8 Mn1 N6 146.48(12) . .
N9 Mn1 N6 73.16(12) . .
O1 Mn1 N6 87.25(12) . .
N1 Mn1 N7 83.84(13) . .
N5 Mn1 N7 141.86(12) . .
N8 Mn1 N7 72.33(12) . .
N9 Mn1 N7 148.07(12) . .
O1 Mn1 N7 98.11(12) . .
N6 Mn1 N7 75.57(12) . .
C9 N5 C5 120.3(3) . .
C9 N5 Mn1 119.9(2) . .
C5 N5 Mn1 119.6(2) . .
C1 N1 Mn1 160.8(3) . .
C18 N9 C17 123.8(3) . .
C18 N9 Mn1 120.2(3) . .
C17 N9 Mn1 115.5(2) . .
C10 N8 C12 122.5(3) . .
C10 N8 Mn1 120.7(3) . .
C12 N8 Mn1 116.8(2) . .
C13 N7 C14 115.9(4) . .
C13 N7 Mn1 109.4(2) . .
C14 N7 Mn1 109.4(3) . .
C15 N6 C16 114.6(3) . .
C15 N6 Mn1 108.1(2) . .
C16 N6 Mn1 107.1(2) . .
N5 C5 C6 120.8(4) . .
N5 C5 C18 114.7(3) . .
C6 C5 C18 124.5(4) . .
N1 C1 Mo1 178.2(3) . .
N3 C3 Mo1 177.6(3) . .
N2 C2 Mo1 178.0(3) . .
N4 C4 Mo1 177.6(3) . .
N8 C10 C11 125.6(4) . .
N8 C10 C9 114.8(3) . .
C11 C10 C9 119.5(4) . .
N8 C12 C13 109.0(3) . .
N9 C18 C5 115.2(3) . .
N9 C18 C19 127.0(4) . .
C5 C18 C19 117.8(4) . .
N5 C9 C8 121.8(4) . .
N5 C9 C10 114.7(3) . .
C8 C9 C10 123.6(4) . .
N6 C16 C17 108.4(3) . .
N7 C13 C12 110.0(4) . .
C7 C8 C9 118.3(4) . .
C8 C7 C6 120.5(4) . .
N7 C14 C15 108.5(3) . .
N9 C17 C16 108.3(3) . .
N6 C15 C14 108.9(3) . .
C7 C6 C5 118.3(4) . .

loop_
_geom_bond_atom_site_label_1
_geom_bond_atom_site_label_2
_geom_bond_distance
_geom_bond_site_symmetry_2
Mo1 C1 2.152(4) 2
Mo1 C1 2.152(4) .
Mo1 C3 2.160(4) 2
Mo1 C3 2.160(4) .
Mo1 C2 2.164(4) .
Mo1 C2 2.164(4) 2
Mo1 C4 2.166(4) .
Mo1 C4 2.166(4) 2
Mn1 N1 2.206(3) .
Mn1 N5 2.248(3) .
Mn1 N8 2.293(3) .
Mn1 N9 2.296(3) .
Mn1 O1 2.297(3) .
Mn1 N6 2.315(3) .
Mn1 N7 2.323(3) .
N5 C9 1.337(5) .
N5 C5 1.340(5) .
N1 C1 1.149(5) .
N9 C18 1.273(5) .
N9 C17 1.457(5) .
N8 C10 1.278(5) .
N8 C12 1.466(5) .
N3 C3 1.154(5) .
N7 C13 1.446(6) .
N7 C14 1.472(5) .
N6 C15 1.466(5) .
N6 C16 1.474(6) .
N2 C2 1.154(5) .
C5 C6 1.396(6) .
C5 C18 1.496(6) .
C4 N4 1.148(5) .
C10 C11 1.494(6) .
C10 C9 1.501(6) .
C12 C13 1.516(7) .
C18 C19 1.504(5) .
C9 C8 1.390(6) .
C16 C17 1.518(6) .
C8 C7 1.367(7) .
C7 C6 1.390(7) .
C14 C15 1.514(7) .
